data_4333472
loop_
_publ_author_name
'Cheng, Yi-Ming'
'Li, Elise Y.'
'Lee, Gene-Hsiang'
'Chou, Pi-Tai'
'Lin, Sue-Yi'
'Shu, Ching-Fong'
'Hwang, Kwun-Chi'
'Chen, Yao-Lun'
'Song, Yi-Hwa'
'Chi, Yun'

_publ_section_title
;
 Strategic Design and Synthesis of Osmium(II) Complexes Bearing a Single
 Pyridyl Azolate \p-Chromophore:&#x00A0; Achieving High-Efficiency Blue
 Phosphorescence by Localized Excitation
;
_journal_issue 24
_journal_name_full 'Inorganic Chemistry'
_journal_page_first 10276
_journal_page_last 10286
_journal_paper_doi 10.1021/ic7015269
_journal_volume 46
_journal_year 2007
_chemical_formula_sum 'C38 H31 F6 N3 O3 Os P2'
_chemical_formula_weight 943.80
_chemical_name_systematic
; 
 ? 
;
_space_group_IT_number 2
_symmetry_cell_setting triclinic
_symmetry_space_group_name_Hall '-P 1'
_symmetry_space_group_name_H-M 'P -1'
_atom_sites_solution_hydrogens geom
_atom_sites_solution_primary direct
_atom_sites_solution_secondary difmap
_audit_creation_method SHELXL-97
_cell_angle_alpha 77.385(2)
_cell_angle_beta 84.591(2)
_cell_angle_gamma 75.979(2)
_cell_formula_units_Z 2
_cell_length_a 9.4227(7)
_cell_length_b 11.2810(8)
_cell_length_c 17.8178(13)
_cell_measurement_reflns_used 8562
_cell_measurement_temperature 150(2)
_cell_measurement_theta_max 27.19
_cell_measurement_theta_min 2.23
_cell_volume 1791.5(2)
_computing_cell_refinement 'Bruker SMART'
_computing_data_collection 'Bruker SMART'
_computing_data_reduction 'Bruker SAINT'
_computing_molecular_graphics 'Bruker SHELXTL'
_computing_publication_material 'Bruker SHELXTL'
_computing_structure_refinement 'SHELXL-97 (Sheldrick, 1997)'
_computing_structure_solution 'SHELXS-97 (Sheldrick, 1990)'
_diffrn_ambient_temperature 150(2)
_diffrn_measured_fraction_theta_full 0.997
_diffrn_measured_fraction_theta_max 0.997
_diffrn_measurement_device_type 'CCD area detector'
_diffrn_measurement_method 'phi and omega scans'
_diffrn_radiation_monochromator graphite
_diffrn_radiation_source 'fine-focus sealed tube'
_diffrn_radiation_type MoK\a
_diffrn_radiation_wavelength 0.71073
_diffrn_reflns_av_R_equivalents 0.0326
_diffrn_reflns_av_sigmaI/netI 0.0385
_diffrn_reflns_limit_h_max 12
_diffrn_reflns_limit_h_min -12
_diffrn_reflns_limit_k_max 14
_diffrn_reflns_limit_k_min -14
_diffrn_reflns_limit_l_max 23
_diffrn_reflns_limit_l_min -23
_diffrn_reflns_number 23330
_diffrn_reflns_theta_full 27.50
_diffrn_reflns_theta_max 27.50
_diffrn_reflns_theta_min 1.17
_exptl_absorpt_coefficient_mu 3.722
_exptl_absorpt_correction_T_max 0.6052
_exptl_absorpt_correction_T_min 0.4563
_exptl_absorpt_correction_type none
_exptl_crystal_colour light-yellow
_exptl_crystal_density_diffrn 1.750
_exptl_crystal_density_meas ?
_exptl_crystal_density_method 'not measured'
_exptl_crystal_description block
_exptl_crystal_F_000 928
_exptl_crystal_size_max 0.25
_exptl_crystal_size_mid 0.25
_exptl_crystal_size_min 0.15
_refine_diff_density_max 0.920
_refine_diff_density_min -0.632
_refine_diff_density_rms 0.104
_refine_ls_extinction_method none
_refine_ls_goodness_of_fit_ref 1.091
_refine_ls_hydrogen_treatment constr
_refine_ls_matrix_type full
_refine_ls_number_parameters 480
_refine_ls_number_reflns 8215
_refine_ls_number_restraints 0
_refine_ls_restrained_S_all 1.091
_refine_ls_R_factor_all 0.0277
_refine_ls_R_factor_gt 0.0248
_refine_ls_shift/su_max 0.002
_refine_ls_shift/su_mean 0.000
_refine_ls_structure_factor_coef Fsqd
_refine_ls_weighting_details 'calc w=1/[\s^2^(Fo^2^)+(0.0264P)^2^+1.0240P] where P=(Fo^2^+2Fc^2^)/3'
_refine_ls_weighting_scheme calc
_refine_ls_wR_factor_gt 0.0557
_refine_ls_wR_factor_ref 0.0637
_reflns_number_gt 7699
_reflns_number_total 8215
_reflns_threshold_expression >2sigma(I)
_cod_data_source_file ic7015269sup3.cif
_cod_data_source_block ic12394
_cod_depositor_comments
;
The following automatic conversions were performed:

'_symmetry_cell_setting' value 'Triclinic' changed to 'triclinic'
according to /home/saulius/struct/CIF-dictionaries/cif_core.dic
dictionary named 'cif_core.dic' version 2.4.2 from 2011-04-26.

Automatic conversion script
Id: cif_fix_values 1891 2012-01-12 08:04:46Z andrius 

The following automatic conversions were performed:

'_exptl_crystal_density_meas' value 'not_measured' was changed to '?'
- the value is perceived as not measured.

Automatic conversion script
Id: cif_fix_values 3008 2015-01-20 13:52:24Z robertas 
;
_cod_original_sg_symbol_H-M P-1
_cod_database_code 4333472

loop_
_symmetry_equiv_pos_as_xyz
'x, y, z'
'-x, -y, -z'

loop_
_atom_site_label
_atom_site_type_symbol
_atom_site_fract_x
_atom_site_fract_y
_atom_site_fract_z
_atom_site_U_iso_or_equiv
_atom_site_adp_type
_atom_site_occupancy
_atom_site_symmetry_multiplicity
_atom_site_calc_flag
_atom_site_refinement_flags
Os Os 0.044993(12) 0.170120(11) 0.201642(6) 0.01640(4) Uani 1 1 d .
P1 P -0.01481(9) 0.39148(7) 0.18338(5) 0.01914(16) Uani 1 1 d .
P2 P 0.11572(9) -0.04966(8) 0.21262(5) 0.02145(17) Uani 1 1 d .
O1 O -0.0738(3) 0.1786(2) 0.04949(14) 0.0345(6) Uani 1 1 d .
O2 O 0.2627(2) 0.1698(2) 0.15862(12) 0.0216(5) Uani 1 1 d .
O3 O 0.2020(3) 0.2836(2) 0.04026(14) 0.0335(6) Uani 1 1 d .
N1 N -0.1545(3) 0.1577(2) 0.25974(15) 0.0203(5) Uani 1 1 d .
N2 N 0.0875(3) 0.1663(2) 0.31686(15) 0.0198(5) Uani 1 1 d .
N3 N 0.1996(3) 0.1829(3) 0.35227(15) 0.0220(6) Uani 1 1 d .
C1 C -0.0231(4) 0.1772(3) 0.10665(19) 0.0230(7) Uani 1 1 d .
C2 C 0.2870(4) 0.2195(3) 0.08856(19) 0.0248(7) Uani 1 1 d .
C3 C 0.4507(4) 0.1927(4) 0.0630(2) 0.0352(9) Uani 1 1 d .
C4 C -0.2776(4) 0.1570(3) 0.2267(2) 0.0267(7) Uani 1 1 d .
H4 H -0.2751 0.1642 0.1725 0.032 Uiso 1 1 calc R
C5 C -0.4052(4) 0.1464(4) 0.2676(2) 0.0342(8) Uani 1 1 d .
H5 H -0.4896 0.1473 0.2420 0.041 Uiso 1 1 calc R
C6 C -0.4107(4) 0.1344(4) 0.3463(2) 0.0367(9) Uani 1 1 d .
H6 H -0.4984 0.1259 0.3758 0.044 Uiso 1 1 calc R
C7 C -0.2877(4) 0.1347(4) 0.3813(2) 0.0327(8) Uani 1 1 d .
H7 H -0.2893 0.1258 0.4356 0.039 Uiso 1 1 calc R
C8 C -0.1604(4) 0.1481(3) 0.33750(19) 0.0237(7) Uani 1 1 d .
C9 C -0.0269(4) 0.1550(3) 0.36801(18) 0.0225(7) Uani 1 1 d .
C10 C 0.0107(4) 0.1629(3) 0.43954(19) 0.0275(7) Uani 1 1 d .
H10 H -0.0464 0.1572 0.4865 0.033 Uiso 1 1 calc R
C11 C 0.1510(4) 0.1810(3) 0.42617(18) 0.0247(7) Uani 1 1 d .
C12 C 0.2456(4) 0.2016(4) 0.4811(2) 0.0345(8) Uani 1 1 d .
C13 C -0.1377(4) 0.4666(3) 0.1062(2) 0.0291(8) Uani 1 1 d .
H13A H -0.1696 0.5559 0.1063 0.044 Uiso 1 1 calc R
H13B H -0.2232 0.4295 0.1135 0.044 Uiso 1 1 calc R
H13C H -0.0869 0.4550 0.0568 0.044 Uiso 1 1 calc R
C14 C 0.1403(3) 0.4631(3) 0.16305(18) 0.0215(6) Uani 1 1 d .
C15 C 0.2618(4) 0.4133(3) 0.2095(2) 0.0280(7) Uani 1 1 d .
H15 H 0.2599 0.3451 0.2514 0.034 Uiso 1 1 calc R
C16 C 0.3838(4) 0.4634(4) 0.1942(2) 0.0379(9) Uani 1 1 d .
H16 H 0.4645 0.4311 0.2267 0.046 Uiso 1 1 calc R
C17 C 0.3894(4) 0.5605(4) 0.1320(3) 0.0422(10) Uani 1 1 d .
H17 H 0.4744 0.5936 0.1213 0.051 Uiso 1 1 calc R
C18 C 0.2716(4) 0.6087(3) 0.0858(2) 0.0334(8) Uani 1 1 d .
H18 H 0.2758 0.6747 0.0428 0.040 Uiso 1 1 calc R
C19 C 0.1469(4) 0.5618(3) 0.10156(19) 0.0264(7) Uani 1 1 d .
H19 H 0.0651 0.5972 0.0701 0.032 Uiso 1 1 calc R
C20 C -0.1100(4) 0.4497(3) 0.26678(19) 0.0229(7) Uani 1 1 d .
C21 C -0.2599(4) 0.4600(4) 0.2774(2) 0.0409(10) Uani 1 1 d .
H21 H -0.3113 0.4396 0.2404 0.049 Uiso 1 1 calc R
C22 C -0.3357(5) 0.4996(4) 0.3414(3) 0.0488(11) Uani 1 1 d .
H22 H -0.4384 0.5065 0.3479 0.059 Uiso 1 1 calc R
C23 C -0.2630(5) 0.5287(4) 0.3948(2) 0.0445(10) Uani 1 1 d .
H23 H -0.3152 0.5560 0.4385 0.053 Uiso 1 1 calc R
C24 C -0.1144(5) 0.5187(4) 0.3857(2) 0.0405(9) Uani 1 1 d .
H24 H -0.0639 0.5393 0.4230 0.049 Uiso 1 1 calc R
C25 C -0.0381(4) 0.4785(3) 0.3220(2) 0.0321(8) Uani 1 1 d .
H25 H 0.0648 0.4708 0.3162 0.039 Uiso 1 1 calc R
C26 C 0.2499(4) -0.0927(4) 0.1378(2) 0.0356(9) Uani 1 1 d .
H26A H 0.2655 -0.1823 0.1392 0.053 Uiso 1 1 calc R
H26B H 0.3425 -0.0735 0.1461 0.053 Uiso 1 1 calc R
H26C H 0.2143 -0.0457 0.0874 0.053 Uiso 1 1 calc R
C27 C -0.0374(4) -0.1157(3) 0.20306(19) 0.0236(7) Uani 1 1 d .
C28 C -0.0651(4) -0.1384(4) 0.1331(2) 0.0359(9) Uani 1 1 d .
H28 H 0.0010 -0.1257 0.0901 0.043 Uiso 1 1 calc R
C29 C -0.1897(5) -0.1797(4) 0.1259(3) 0.0493(12) Uani 1 1 d .
H29 H -0.2087 -0.1950 0.0779 0.059 Uiso 1 1 calc R
C30 C -0.2852(5) -0.1983(4) 0.1878(3) 0.0473(11) Uani 1 1 d .
H30 H -0.3702 -0.2264 0.1824 0.057 Uiso 1 1 calc R
C31 C -0.2594(4) -0.1768(4) 0.2575(3) 0.0409(10) Uani 1 1 d .
H31 H -0.3258 -0.1905 0.3003 0.049 Uiso 1 1 calc R
C32 C -0.1365(4) -0.1350(3) 0.2653(2) 0.0312(8) Uani 1 1 d .
H32 H -0.1193 -0.1192 0.3135 0.037 Uiso 1 1 calc R
C33 C 0.2046(4) -0.1466(3) 0.2990(2) 0.0255(7) Uani 1 1 d .
C34 C 0.1818(5) -0.2645(4) 0.3315(3) 0.0433(10) Uani 1 1 d .
H34 H 0.1169 -0.2978 0.3089 0.052 Uiso 1 1 calc R
C35 C 0.2533(5) -0.3335(4) 0.3968(3) 0.0569(13) Uani 1 1 d .
H35 H 0.2356 -0.4133 0.4194 0.068 Uiso 1 1 calc R
C36 C 0.3498(5) -0.2874(4) 0.4293(3) 0.0491(11) Uani 1 1 d .
H36 H 0.3983 -0.3353 0.4742 0.059 Uiso 1 1 calc R
C37 C 0.3759(4) -0.1728(4) 0.3969(2) 0.0433(10) Uani 1 1 d .
H37 H 0.4433 -0.1413 0.4190 0.052 Uiso 1 1 calc R
C38 C 0.3036(4) -0.1020(3) 0.3315(2) 0.0322(8) Uani 1 1 d .
H38 H 0.3224 -0.0225 0.3090 0.039 Uiso 1 1 calc R
F1 F 0.5282(3) 0.0863(3) 0.10145(16) 0.0601(7) Uani 1 1 d .
F2 F 0.4706(3) 0.1913(3) -0.01087(14) 0.0723(9) Uani 1 1 d .
F3 F 0.5141(3) 0.2800(3) 0.07541(18) 0.0631(8) Uani 1 1 d .
F4 F 0.3018(3) 0.3015(3) 0.45493(15) 0.0605(8) Uani 1 1 d .
F5 F 0.1740(3) 0.2168(3) 0.54748(13) 0.0587(7) Uani 1 1 d .
F6 F 0.3623(3) 0.1068(2) 0.49878(14) 0.0505(6) Uani 1 1 d .

loop_
_atom_site_aniso_label
_atom_site_aniso_U_11
_atom_site_aniso_U_22
_atom_site_aniso_U_33
_atom_site_aniso_U_23
_atom_site_aniso_U_13
_atom_site_aniso_U_12
Os 0.01682(7) 0.01900(7) 0.01375(7) -0.00305(4) -0.00039(4) -0.00512(4)
P1 0.0186(4) 0.0204(4) 0.0187(4) -0.0033(3) -0.0020(3) -0.0051(3)
P2 0.0241(4) 0.0206(4) 0.0203(4) -0.0054(3) 0.0006(3) -0.0058(3)
O1 0.0398(15) 0.0440(15) 0.0238(13) -0.0090(11) -0.0096(11) -0.0121(12)
O2 0.0183(11) 0.0281(12) 0.0182(11) -0.0031(9) 0.0010(9) -0.0070(9)
O3 0.0335(14) 0.0413(15) 0.0211(12) 0.0048(11) -0.0022(10) -0.0095(12)
N1 0.0193(13) 0.0184(13) 0.0237(14) -0.0043(11) 0.0007(11) -0.0057(10)
N2 0.0199(13) 0.0218(13) 0.0172(13) -0.0032(10) -0.0019(10) -0.0039(11)
N3 0.0232(14) 0.0256(14) 0.0182(13) -0.0056(11) -0.0035(11) -0.0050(11)
C1 0.0248(16) 0.0225(16) 0.0204(16) -0.0033(13) 0.0013(13) -0.0049(13)
C2 0.0257(17) 0.0293(17) 0.0221(17) -0.0075(14) 0.0041(13) -0.0111(14)
C3 0.0285(19) 0.049(2) 0.0282(19) -0.0072(17) 0.0066(15) -0.0128(17)
C4 0.0213(16) 0.0313(18) 0.0283(18) -0.0053(14) -0.0027(13) -0.0078(14)
C5 0.0237(18) 0.038(2) 0.041(2) -0.0048(17) -0.0019(16) -0.0088(15)
C6 0.0241(18) 0.047(2) 0.039(2) -0.0089(18) 0.0108(16) -0.0127(16)
C7 0.0294(19) 0.043(2) 0.0270(19) -0.0078(16) 0.0068(15) -0.0132(16)
C8 0.0233(16) 0.0249(16) 0.0235(17) -0.0055(13) 0.0020(13) -0.0074(13)
C9 0.0274(17) 0.0231(16) 0.0171(15) -0.0040(13) 0.0035(13) -0.0076(13)
C10 0.0325(19) 0.0340(19) 0.0163(16) -0.0069(14) 0.0027(13) -0.0080(15)
C11 0.0306(18) 0.0258(17) 0.0175(16) -0.0040(13) -0.0023(13) -0.0056(14)
C12 0.039(2) 0.047(2) 0.0215(18) -0.0094(16) -0.0008(15) -0.0154(18)
C13 0.0296(18) 0.0272(18) 0.0287(18) -0.0005(14) -0.0097(15) -0.0047(14)
C14 0.0241(16) 0.0200(15) 0.0216(16) -0.0048(13) 0.0009(13) -0.0077(13)
C15 0.0274(18) 0.0256(17) 0.0303(19) -0.0021(14) -0.0014(14) -0.0078(14)
C16 0.0250(19) 0.033(2) 0.056(3) -0.0038(18) -0.0097(17) -0.0080(15)
C17 0.031(2) 0.031(2) 0.066(3) -0.0061(19) 0.0049(19) -0.0157(17)
C18 0.038(2) 0.0250(18) 0.037(2) -0.0018(15) 0.0068(16) -0.0130(16)
C19 0.0310(18) 0.0236(16) 0.0247(17) -0.0043(14) -0.0007(14) -0.0072(14)
C20 0.0239(16) 0.0195(15) 0.0248(17) -0.0068(13) 0.0012(13) -0.0029(13)
C21 0.029(2) 0.056(3) 0.048(2) -0.029(2) 0.0057(17) -0.0165(18)
C22 0.032(2) 0.063(3) 0.058(3) -0.031(2) 0.017(2) -0.015(2)
C23 0.060(3) 0.040(2) 0.035(2) -0.0168(18) 0.017(2) -0.013(2)
C24 0.050(3) 0.043(2) 0.032(2) -0.0140(18) -0.0013(18) -0.0118(19)
C25 0.0328(19) 0.035(2) 0.0301(19) -0.0119(16) -0.0019(15) -0.0055(16)
C26 0.035(2) 0.032(2) 0.040(2) -0.0146(17) 0.0115(17) -0.0059(16)
C27 0.0266(17) 0.0192(15) 0.0262(17) -0.0045(13) -0.0056(13) -0.0059(13)
C28 0.042(2) 0.035(2) 0.033(2) -0.0127(17) -0.0066(17) -0.0059(17)
C29 0.060(3) 0.043(2) 0.052(3) -0.018(2) -0.028(2) -0.008(2)
C30 0.040(2) 0.032(2) 0.075(3) -0.011(2) -0.021(2) -0.0110(18)
C31 0.034(2) 0.032(2) 0.055(3) -0.0032(19) 0.0026(19) -0.0126(17)
C32 0.0323(19) 0.0285(18) 0.034(2) -0.0053(15) -0.0033(15) -0.0102(15)
C33 0.0248(17) 0.0243(17) 0.0260(17) -0.0045(14) -0.0049(13) -0.0018(13)
C34 0.040(2) 0.033(2) 0.054(3) 0.0047(19) -0.017(2) -0.0115(18)
C35 0.051(3) 0.047(3) 0.061(3) 0.021(2) -0.018(2) -0.012(2)
C36 0.040(2) 0.055(3) 0.039(2) 0.005(2) -0.0121(19) 0.005(2)
C37 0.035(2) 0.052(3) 0.043(2) -0.018(2) -0.0142(18) 0.0028(19)
C38 0.0292(19) 0.0279(18) 0.038(2) -0.0081(16) -0.0068(16) -0.0008(15)
F1 0.0310(13) 0.0606(17) 0.0719(19) -0.0006(14) 0.0121(12) 0.0047(12)
F2 0.0418(15) 0.145(3) 0.0333(14) -0.0326(17) 0.0149(11) -0.0192(17)
F3 0.0429(15) 0.0732(19) 0.086(2) -0.0245(16) 0.0095(14) -0.0339(14)
F4 0.089(2) 0.0642(17) 0.0468(15) -0.0094(13) -0.0163(14) -0.0496(16)
F5 0.0570(16) 0.104(2) 0.0281(13) -0.0339(14) 0.0029(11) -0.0270(15)
F6 0.0425(14) 0.0693(17) 0.0390(14) -0.0074(12) -0.0181(11) -0.0086(12)

loop_
_atom_type_symbol
_atom_type_description
_atom_type_scat_dispersion_real
_atom_type_scat_dispersion_imag
_atom_type_scat_source
C C 0.0033 0.0016 'International Tables Vol C Tables 4.2.6.8 and 6.1.1.4'
H H 0.0000 0.0000 'International Tables Vol C Tables 4.2.6.8 and 6.1.1.4'
N N 0.0061 0.0033 'International Tables Vol C Tables 4.2.6.8 and 6.1.1.4'
O O 0.0106 0.0060 'International Tables Vol C Tables 4.2.6.8 and 6.1.1.4'
F F 0.0171 0.0103 'International Tables Vol C Tables 4.2.6.8 and 6.1.1.4'
P P 0.1023 0.0942 'International Tables Vol C Tables 4.2.6.8 and 6.1.1.4'
Os Os -1.2165 7.6030 'International Tables Vol C Tables 4.2.6.8 and 6.1.1.4'

loop_
_geom_angle_atom_site_label_1
_geom_angle_atom_site_label_2
_geom_angle_atom_site_label_3
_geom_angle
C1 Os N1 93.95(12)
C1 Os N2 170.80(12)
N1 Os N2 77.03(10)
C1 Os O2 93.99(12)
N1 Os O2 171.35(9)
N2 Os O2 95.12(9)
C1 Os P2 86.82(10)
N1 Os P2 91.55(7)
N2 Os P2 95.11(7)
O2 Os P2 85.46(6)
C1 Os P1 91.39(10)
N1 Os P1 91.94(7)
N2 Os P1 87.18(7)
O2 Os P1 91.30(6)
P2 Os P1 176.18(3)
C14 P1 C13 105.91(16)
C14 P1 C20 104.30(15)
C13 P1 C20 103.77(16)
C14 P1 Os 114.86(11)
C13 P1 Os 113.26(12)
C20 P1 Os 113.66(11)
C26 P2 C27 105.85(17)
C26 P2 C33 101.58(17)
C27 P2 C33 105.02(15)
C26 P2 Os 111.68(13)
C27 P2 Os 112.12(11)
C33 P2 Os 119.31(11)
C2 O2 Os 120.0(2)
C4 N1 C8 117.7(3)
C4 N1 Os 125.3(2)
C8 N1 Os 117.1(2)
N3 N2 C9 109.9(3)
N3 N2 Os 135.0(2)
C9 N2 Os 114.8(2)
C11 N3 N2 105.0(3)
O1 C1 Os 175.4(3)
O3 C2 O2 130.1(3)
O3 C2 C3 116.6(3)
O2 C2 C3 113.4(3)
F2 C3 F1 108.0(3)
F2 C3 F3 106.8(3)
F1 C3 F3 104.8(3)
F2 C3 C2 112.1(3)
F1 C3 C2 113.6(3)
F3 C3 C2 111.1(3)
N1 C4 C5 123.0(3)
C4 C5 C6 119.4(3)
C7 C6 C5 118.9(3)
C6 C7 C8 120.0(3)
N1 C8 C7 121.0(3)
N1 C8 C9 114.4(3)
C7 C8 C9 124.6(3)
N2 C9 C10 109.2(3)
N2 C9 C8 116.6(3)
C10 C9 C8 133.9(3)
C11 C10 C9 103.2(3)
N3 C11 C10 112.7(3)
N3 C11 C12 119.4(3)
C10 C11 C12 127.9(3)
F5 C12 F4 106.8(3)
F5 C12 F6 106.1(3)
F4 C12 F6 104.7(3)
F5 C12 C11 111.8(3)
F4 C12 C11 113.3(3)
F6 C12 C11 113.5(3)
C19 C14 C15 118.7(3)
C19 C14 P1 122.8(3)
C15 C14 P1 118.4(2)
C16 C15 C14 120.0(3)
C15 C16 C17 120.5(4)
C18 C17 C16 119.8(3)
C17 C18 C19 120.4(3)
C18 C19 C14 120.6(3)
C25 C20 C21 118.3(3)
C25 C20 P1 122.8(3)
C21 C20 P1 118.9(3)
C22 C21 C20 120.8(4)
C23 C22 C21 120.1(4)
C22 C23 C24 120.2(4)
C23 C24 C25 119.9(4)
C20 C25 C24 120.8(4)
C28 C27 C32 118.7(3)
C28 C27 P2 121.2(3)
C32 C27 P2 119.8(3)
C27 C28 C29 120.1(4)
C30 C29 C28 120.1(4)
C31 C30 C29 120.7(4)
C30 C31 C32 119.7(4)
C31 C32 C27 120.6(4)
C38 C33 C34 118.8(3)
C38 C33 P2 118.1(3)
C34 C33 P2 123.0(3)
C35 C34 C33 120.1(4)
C36 C35 C34 120.5(4)
C37 C36 C35 120.0(4)
C36 C37 C38 120.0(4)
C33 C38 C37 120.5(4)

loop_
_geom_bond_atom_site_label_1
_geom_bond_atom_site_label_2
_geom_bond_distance
Os C1 1.845(3)
Os N1 2.079(3)
Os N2 2.118(3)
Os O2 2.120(2)
Os P2 2.3752(8)
Os P1 2.3784(8)
P1 C14 1.807(3)
P1 C13 1.807(3)
P1 C20 1.826(3)
P2 C26 1.812(4)
P2 C27 1.813(3)
P2 C33 1.826(3)
O1 C1 1.160(4)
O2 C2 1.276(4)
O3 C2 1.218(4)
N1 C4 1.352(4)
N1 C8 1.363(4)
N2 N3 1.350(4)
N2 C9 1.356(4)
N3 C11 1.350(4)
C2 C3 1.542(5)
C3 F2 1.316(4)
C3 F1 1.324(5)
C3 F3 1.333(5)
C4 C5 1.363(5)
C5 C6 1.376(5)
C6 C7 1.369(5)
C7 C8 1.389(5)
C8 C9 1.442(5)
C9 C10 1.381(4)
C10 C11 1.378(5)
C11 C12 1.472(5)
C12 F5 1.330(4)
C12 F4 1.335(4)
C12 F6 1.342(5)
C14 C19 1.389(4)
C14 C15 1.405(5)
C15 C16 1.380(5)
C16 C17 1.385(6)
C17 C18 1.375(6)
C18 C19 1.384(5)
C20 C25 1.379(5)
C20 C21 1.387(5)
C21 C22 1.387(5)
C22 C23 1.360(6)
C23 C24 1.375(6)
C24 C25 1.388(5)
C27 C28 1.385(5)
C27 C32 1.395(5)
C28 C29 1.390(6)
C29 C30 1.369(7)
C30 C31 1.369(6)
C31 C32 1.380(5)
C33 C38 1.383(5)
C33 C34 1.389(5)
C34 C35 1.382(6)
C35 C36 1.374(7)
C36 C37 1.367(6)
C37 C38 1.392(5)
